data_7016555
loop_
_publ_author_name
'Hietsoi, Oleksandr'
'Filatov, Alexander S.'
'Dubceac, Cristina'
'Petrukhina, Marina A.'

_publ_section_title
;
 Tetranuclear copper(i) carboxylates: the effect of a stepwise increase
 in Lewis acidity on solid-state structures and photoluminescence.
;
_journal_issue 34
_journal_name_full 'Dalton transactions (Cambridge, England : 2003)'
_journal_page_first 8598
_journal_page_last 8603
_journal_paper_doi 10.1039/c1dt10848d
_journal_volume 40
_journal_year 2011
_chemical_formula_moiety 'C12 Cu4 F20 O8'
_chemical_formula_sum 'C12 Cu4 F20 O8'
_chemical_formula_weight 906.28
_chemical_name_common tetra-(pentafluoropropionato-O,O')-tetracopper(I,I,I,I)
_chemical_name_systematic
;
tetra-(pentafluoropropionato-O,O')-tetracopper(I,I,I,I)
;
_space_group_IT_number 2
_symmetry_cell_setting triclinic
_symmetry_Int_Tables_number 2
_symmetry_space_group_name_Hall '-P 1'
_symmetry_space_group_name_H-M 'P -1'
_atom_sites_solution_hydrogens none
_atom_sites_solution_primary direct
_atom_sites_solution_secondary difmap
_audit_creation_method SHELXL-97
_cell_angle_alpha 82.578(2)
_cell_angle_beta 68.502(2)
_cell_angle_gamma 88.872(2)
_cell_formula_units_Z 2
_cell_length_a 9.5176(12)
_cell_length_b 10.2037(13)
_cell_length_c 12.9156(16)
_cell_measurement_reflns_used 5785
_cell_measurement_temperature 173(2)
_cell_measurement_theta_max 27.01
_cell_measurement_theta_min 2.30
_cell_volume 1156.7(3)
_computing_cell_refinement 'SAINT Ver. 6.22 (Bruker-AXS, 2003)'
_computing_data_collection 'SMART Ver. 5.622 (Bruker-AXS, 2003)'
_computing_data_reduction 'SAINT Ver. 6.22'
_computing_molecular_graphics 'SHELXTL Ver. 6.14'
_computing_publication_material 'SHELXTL Ver. 6.14'
_computing_structure_refinement 'SHELXTL Ver. 6.14'
_computing_structure_solution 'SHELXTL Ver. 6.14 (Bruker-AXS, 2003)'
_diffrn_ambient_temperature 173(2)
_diffrn_measured_fraction_theta_full 0.980
_diffrn_measured_fraction_theta_max 0.965
_diffrn_measurement_device_type 'Bruker SMART APEX CCD area-detector'
_diffrn_measurement_method '0.30\% \w scans'
_diffrn_radiation_monochromator graphite
_diffrn_radiation_source 'fine-focus sealed tube'
_diffrn_radiation_type Mo-K\a
_diffrn_radiation_wavelength 0.71073
_diffrn_reflns_av_R_equivalents 0.0195
_diffrn_reflns_av_sigmaI/netI 0.0305
_diffrn_reflns_limit_h_max 12
_diffrn_reflns_limit_h_min -12
_diffrn_reflns_limit_k_max 12
_diffrn_reflns_limit_k_min -12
_diffrn_reflns_limit_l_max 16
_diffrn_reflns_limit_l_min -16
_diffrn_reflns_number 9681
_diffrn_reflns_theta_full 25.00
_diffrn_reflns_theta_max 27.03
_diffrn_reflns_theta_min 2.01
_diffrn_standards_number 0
_exptl_absorpt_coefficient_mu 3.829
_exptl_absorpt_correction_T_max 0.8938
_exptl_absorpt_correction_T_min 0.5147
_exptl_absorpt_correction_type multi-scan
_exptl_absorpt_process_details
;
SADABS (Bruker-AXS, 2003)
;
_exptl_crystal_colour colorless
_exptl_crystal_density_diffrn 2.602
_exptl_crystal_density_method 'not measured'
_exptl_crystal_description plate
_exptl_crystal_F_000 864
_exptl_crystal_size_max 0.20
_exptl_crystal_size_mid 0.09
_exptl_crystal_size_min 0.03
_refine_diff_density_max 1.055
_refine_diff_density_min -0.623
_refine_diff_density_rms 0.124
_refine_ls_extinction_method none
_refine_ls_goodness_of_fit_ref 1.052
_refine_ls_hydrogen_treatment none
_refine_ls_matrix_type full
_refine_ls_number_parameters 481
_refine_ls_number_reflns 4888
_refine_ls_number_restraints 172
_refine_ls_restrained_S_all 1.111
_refine_ls_R_factor_all 0.0562
_refine_ls_R_factor_gt 0.0467
_refine_ls_shift/su_max 0.001
_refine_ls_shift/su_mean 0.000
_refine_ls_structure_factor_coef Fsqd
_refine_ls_weighting_details 'calc w=1/[\s^2^(Fo^2^)+(0.0735P)^2^+2.5420P] where P=(Fo^2^+2Fc^2^)/3'
_refine_ls_weighting_scheme calc
_refine_ls_wR_factor_gt 0.1277
_refine_ls_wR_factor_ref 0.1361
_reflns_number_gt 4077
_reflns_number_total 4888
_reflns_threshold_expression I>2\s(I)
_cod_data_source_file c1dt10848d.txt
_cod_data_source_block 3
_cod_depositor_comments
;
The following automatic conversions were performed:

'_symmetry_cell_setting' value 'Triclinic' changed to 'triclinic'
according to /home/saulius/struct/CIF-dictionaries/cif_core.dic
dictionary named 'cif_core.dic' version 2.4.1 from 2010-06-29.

Automatic conversion script
Id: cif_fix_values 1715 2011-07-08 13:25:40Z adriana 
;
_cod_original_sg_symbol_Hall '-P 1 '
_cod_original_sg_symbol_H-M 'P -1 '
_cod_database_code 7016555

loop_
_symmetry_equiv_pos_as_xyz
'x, y, z'
'-x, -y, -z'

loop_
_atom_site_label
_atom_site_type_symbol
_atom_site_fract_x
_atom_site_fract_y
_atom_site_fract_z
_atom_site_U_iso_or_equiv
_atom_site_adp_type
_atom_site_occupancy
_atom_site_symmetry_multiplicity
_atom_site_calc_flag
_atom_site_refinement_flags
_atom_site_disorder_assembly
_atom_site_disorder_group
Cu1 Cu 0.92940(7) 0.97287(6) 0.39687(5) 0.03275(17) Uani 1 1 d . . .
Cu2 Cu 0.73040(7) 0.75363(6) 0.49277(6) 0.03616(18) Uani 1 1 d . . .
Cu3 Cu 0.82497(7) 0.53295(6) 0.60227(5) 0.03238(17) Uani 1 1 d . . .
Cu4 Cu 1.02207(7) 0.74991(6) 0.49703(5) 0.03155(17) Uani 1 1 d . . .
O1 O 0.7941(4) 1.0525(3) 0.5191(3) 0.0347(8) Uani 1 1 d . . .
O2 O 0.6335(4) 0.8759(3) 0.5925(3) 0.0391(8) Uani 1 1 d . . .
O3 O 0.7488(4) 0.6297(3) 0.3922(3) 0.0380(8) Uani 1 1 d . A .
O4 O 0.8204(4) 0.4513(3) 0.4800(3) 0.0353(8) Uani 1 1 d . A .
O5 O 0.8001(4) 0.6201(3) 0.7263(3) 0.0379(8) Uani 1 1 d . . .
O6 O 0.9452(4) 0.8041(3) 0.6429(3) 0.0344(8) Uani 1 1 d . . .
O7 O 1.0978(4) 0.7002(3) 0.3491(3) 0.0340(7) Uani 1 1 d . B .
O8 O 1.0364(5) 0.8913(3) 0.2703(3) 0.0398(8) Uani 1 1 d . B .
C1 C 0.6718(6) 0.9933(5) 0.5847(4) 0.0321(10) Uani 1 1 d . . .
C2 C 0.5551(6) 1.0819(5) 0.6609(5) 0.0374(11) Uani 1 1 d . . .
C3 C 0.4030(7) 1.0149(6) 0.7351(5) 0.0462(13) Uani 1 1 d . . .
C4 C 0.7759(6) 0.5104(5) 0.4069(4) 0.0314(10) Uani 1 1 d . . .
C7 C 0.8538(6) 0.7304(5) 0.7255(4) 0.0357(11) Uani 1 1 d . . .
C8 C 0.8008(7) 0.7901(5) 0.8374(5) 0.0419(12) Uani 1 1 d . . .
C9 C 0.6975(11) 0.7044(7) 0.9392(6) 0.070(2) Uani 1 1 d . . .
C10 C 1.0919(6) 0.7805(5) 0.2683(4) 0.0352(11) Uani 1 1 d . . .
F1 F 0.6142(4) 1.1342(4) 0.7250(3) 0.0601(10) Uani 1 1 d . . .
F2 F 0.5255(5) 1.1828(4) 0.5923(3) 0.0663(11) Uani 1 1 d . . .
F3 F 0.4192(5) 0.9175(4) 0.8064(3) 0.0667(11) Uani 1 1 d . . .
F4 F 0.3137(4) 1.1039(4) 0.7906(3) 0.0625(10) Uani 1 1 d . . .
F5 F 0.3367(4) 0.9667(4) 0.6732(4) 0.0654(11) Uani 1 1 d . . .
C5 C 0.7518(8) 0.4235(5) 0.3232(5) 0.0459(13) Uani 1 1 d DU A 1
F6 F 0.879(2) 0.4508(19) 0.2269(18) 0.078(3) Uani 0.40 1 d PDU A 1
F7 F 0.7605(17) 0.2983(12) 0.3551(16) 0.075(4) Uani 0.40 1 d PDU A 1
F6X F 0.8830(14) 0.4007(11) 0.2432(12) 0.078(3) Uani 0.60 1 d PDU A 2
F7X F 0.6855(18) 0.3074(8) 0.3843(9) 0.126(6) Uani 0.60 1 d PDU A 2
C6 C 0.6331(7) 0.4694(7) 0.2782(6) 0.0526(16) Uani 1 1 d D A 1
F8 F 0.625(4) 0.381(3) 0.213(3) 0.092(11) Uani 0.40 1 d PD A 1
F9 F 0.5130(14) 0.4521(14) 0.3756(11) 0.054(4) Uani 0.40 1 d PD A 1
F10 F 0.644(2) 0.5869(13) 0.2256(18) 0.058(5) Uani 0.40 1 d PD A 1
F8X F 0.600(3) 0.3805(15) 0.2230(13) 0.055(4) Uani 0.60 1 d PD A 2
F9X F 0.5029(14) 0.5123(15) 0.3505(13) 0.123(7) Uani 0.60 1 d PD A 2
F10X F 0.692(2) 0.5765(12) 0.2055(13) 0.094(7) Uani 0.60 1 d PD A 2
F11 F 0.7201(4) 0.9012(3) 0.8244(3) 0.0528(9) Uani 1 1 d . . .
F12 F 0.9237(4) 0.8303(4) 0.8558(3) 0.0553(9) Uani 1 1 d . . .
F13 F 0.7753(8) 0.5980(4) 0.9590(4) 0.103(2) Uani 1 1 d . . .
F14 F 0.6594(6) 0.7710(4) 1.0274(3) 0.0807(14) Uani 1 1 d . . .
F15 F 0.5735(6) 0.6689(6) 0.9280(4) 0.0930(17) Uani 1 1 d . . .
C11 C 1.1649(9) 0.7418(7) 0.1490(6) 0.0644(18) Uani 1 1 d DU B 1
F16 F 1.0584(12) 0.6066(8) 0.1727(7) 0.056(2) Uani 0.40 1 d PDU B 1
F17 F 1.2835(17) 0.6676(17) 0.1493(16) 0.074(5) Uani 0.40 1 d PDU B 1
F16X F 1.2304(14) 0.6261(9) 0.1462(8) 0.077(4) Uani 0.60 1 d PDU B 2
F17X F 1.3072(6) 0.8305(7) 0.0925(5) 0.0615(18) Uani 0.60 1 d PDU B 2
C12 C 1.1069(10) 0.7805(8) 0.0660(5) 0.070(2) Uani 1 1 d DU B 1
F18 F 1.181(2) 0.721(3) -0.0238(15) 0.096(7) Uani 0.60 1 d PDU B 1
F19 F 1.0724(13) 0.8963(10) 0.0407(8) 0.078(3) Uani 0.60 1 d PDU B 1
F20 F 0.9603(10) 0.7117(14) 0.1215(8) 0.106(3) Uani 0.60 1 d PDU B 1
F18X F 1.161(3) 0.730(3) -0.0312(19) 0.054(5) Uani 0.40 1 d PDU B 2
F19X F 1.202(2) 0.9034(11) 0.0380(10) 0.121(7) Uani 0.40 1 d PDU B 2
F20X F 0.9802(19) 0.829(2) 0.0807(12) 0.094(5) Uani 0.40 1 d PDU B 2

loop_
_atom_site_aniso_label
_atom_site_aniso_U_11
_atom_site_aniso_U_22
_atom_site_aniso_U_33
_atom_site_aniso_U_23
_atom_site_aniso_U_13
_atom_site_aniso_U_12
Cu1 0.0380(3) 0.0284(3) 0.0333(3) -0.0124(2) -0.0124(3) 0.0079(2)
Cu2 0.0419(4) 0.0259(3) 0.0466(4) -0.0159(3) -0.0199(3) 0.0078(2)
Cu3 0.0393(3) 0.0292(3) 0.0330(3) -0.0126(2) -0.0158(3) 0.0044(2)
Cu4 0.0373(3) 0.0291(3) 0.0311(3) -0.0112(2) -0.0136(3) 0.0055(2)
O1 0.0377(19) 0.0289(17) 0.0375(19) -0.0127(14) -0.0112(16) 0.0058(14)
O2 0.039(2) 0.0302(18) 0.048(2) -0.0160(16) -0.0124(17) 0.0056(15)
O3 0.050(2) 0.0296(18) 0.044(2) -0.0161(15) -0.0254(18) 0.0093(15)
O4 0.049(2) 0.0274(17) 0.0376(19) -0.0133(14) -0.0234(17) 0.0088(15)
O5 0.054(2) 0.0295(18) 0.0279(17) -0.0100(14) -0.0109(16) -0.0010(16)
O6 0.0395(19) 0.0333(18) 0.0324(18) -0.0116(14) -0.0133(16) 0.0054(15)
O7 0.0398(19) 0.0315(17) 0.0349(18) -0.0122(14) -0.0163(15) 0.0073(14)
O8 0.056(2) 0.0323(18) 0.0313(18) -0.0104(14) -0.0145(17) 0.0126(16)
C1 0.035(3) 0.029(2) 0.036(3) -0.0116(19) -0.015(2) 0.0083(19)
C2 0.042(3) 0.028(2) 0.043(3) -0.012(2) -0.014(2) 0.008(2)
C3 0.041(3) 0.052(3) 0.049(3) -0.024(3) -0.015(3) 0.010(2)
C4 0.037(3) 0.029(2) 0.033(2) -0.0098(19) -0.016(2) 0.0021(19)
C7 0.046(3) 0.036(3) 0.031(3) -0.013(2) -0.018(2) 0.010(2)
C8 0.050(3) 0.039(3) 0.040(3) -0.014(2) -0.018(3) 0.004(2)
C9 0.107(6) 0.055(4) 0.038(3) -0.016(3) -0.012(4) -0.011(4)
C10 0.042(3) 0.037(3) 0.031(2) -0.015(2) -0.015(2) 0.008(2)
F1 0.0441(19) 0.066(2) 0.074(3) -0.049(2) -0.0133(18) 0.0032(17)
F2 0.069(2) 0.049(2) 0.066(2) -0.0019(18) -0.010(2) 0.0286(18)
F3 0.074(3) 0.060(2) 0.050(2) 0.0023(18) -0.007(2) -0.003(2)
F4 0.045(2) 0.067(2) 0.068(2) -0.035(2) -0.0041(18) 0.0129(17)
F5 0.0422(19) 0.078(3) 0.091(3) -0.045(2) -0.031(2) 0.0113(18)
C5 0.077(4) 0.031(3) 0.046(3) -0.012(2) -0.039(3) 0.006(3)
F6 0.065(3) 0.107(9) 0.094(5) -0.083(6) -0.045(3) 0.063(5)
F7 0.107(9) 0.047(6) 0.127(11) -0.059(5) -0.095(8) 0.054(6)
F6X 0.065(3) 0.107(9) 0.094(5) -0.083(6) -0.045(3) 0.063(5)
F7X 0.299(18) 0.037(5) 0.095(8) 0.029(5) -0.140(10) -0.067(7)
C6 0.047(3) 0.073(4) 0.055(4) -0.036(3) -0.029(3) 0.009(3)
F8 0.078(17) 0.12(2) 0.11(2) -0.045(16) -0.057(14) 0.023(12)
F9 0.024(6) 0.074(8) 0.061(6) -0.033(6) -0.003(5) -0.006(5)
F10 0.088(10) 0.037(7) 0.081(12) -0.020(6) -0.065(9) 0.028(6)
F8X 0.058(6) 0.071(8) 0.060(7) -0.043(6) -0.037(5) -0.003(5)
F9X 0.053(6) 0.175(15) 0.185(15) -0.138(12) -0.059(8) 0.047(9)
F10X 0.180(18) 0.059(6) 0.062(7) -0.012(5) -0.070(9) 0.053(7)
F11 0.073(2) 0.0406(18) 0.050(2) -0.0176(15) -0.0259(18) 0.0214(16)
F12 0.068(2) 0.064(2) 0.048(2) -0.0260(17) -0.0320(18) 0.0070(18)
F13 0.212(7) 0.052(2) 0.049(2) -0.0131(19) -0.050(3) 0.038(3)
F14 0.123(4) 0.076(3) 0.0341(19) -0.0275(19) -0.012(2) 0.006(3)
F15 0.080(3) 0.112(4) 0.063(3) -0.040(3) 0.013(2) -0.033(3)
C11 0.088(5) 0.068(4) 0.050(4) -0.035(3) -0.033(4) 0.039(3)
F16 0.089(6) 0.039(4) 0.037(4) -0.019(4) -0.013(5) 0.001(4)
F17 0.055(6) 0.110(13) 0.067(8) -0.058(8) -0.020(6) 0.026(6)
F16X 0.142(11) 0.053(5) 0.033(4) -0.020(4) -0.026(6) 0.058(6)
F17X 0.036(3) 0.099(5) 0.044(3) -0.031(3) 0.000(3) -0.016(3)
C12 0.093(5) 0.083(5) 0.031(3) -0.020(3) -0.016(3) 0.011(4)
F18 0.152(14) 0.091(10) 0.034(6) -0.024(6) -0.020(7) 0.023(10)
F19 0.091(7) 0.103(6) 0.052(5) -0.018(4) -0.040(5) 0.047(5)
F20 0.084(5) 0.169(9) 0.068(5) -0.032(6) -0.023(4) -0.050(7)
F18X 0.069(8) 0.078(12) 0.024(7) -0.032(7) -0.020(6) 0.017(7)
F19X 0.206(18) 0.051(7) 0.043(6) -0.007(5) 0.029(10) -0.012(9)
F20X 0.089(11) 0.152(16) 0.058(9) -0.043(10) -0.040(8) 0.053(11)

loop_
_atom_type_symbol
_atom_type_description
_atom_type_scat_dispersion_real
_atom_type_scat_dispersion_imag
_atom_type_scat_source
C C 0.0033 0.0016 'International Tables Vol C Tables 4.2.6.8 and 6.1.1.4'
O O 0.0106 0.0060 'International Tables Vol C Tables 4.2.6.8 and 6.1.1.4'
F F 0.0171 0.0103 'International Tables Vol C Tables 4.2.6.8 and 6.1.1.4'
Cu Cu 0.3201 1.2651 'International Tables Vol C Tables 4.2.6.8 and 6.1.1.4'

loop_
_geom_angle_atom_site_label_1
_geom_angle_atom_site_label_2
_geom_angle_atom_site_label_3
_geom_angle
_geom_angle_site_symmetry_1
_geom_angle_site_symmetry_3
_geom_angle_publ_flag
O8 Cu1 O1 171.04(17) . . yes
O8 Cu1 O6 104.20(14) . 2_776 yes
O1 Cu1 O6 80.22(13) . 2_776 yes
O8 Cu1 Cu4 79.82(11) . . yes
O1 Cu1 Cu4 104.33(11) . . yes
O6 Cu1 Cu4 124.19(8) 2_776 . yes
O8 Cu1 Cu2 91.85(12) . . yes
O1 Cu1 Cu2 83.56(11) . . yes
O6 Cu1 Cu2 163.78(8) 2_776 . yes
Cu4 Cu1 Cu2 60.32(2) . . yes
O2 Cu2 O3 157.04(17) . . yes
O2 Cu2 Cu4 102.83(12) . . yes
O3 Cu2 Cu4 100.12(12) . . yes
O2 Cu2 Cu1 79.77(11) . . yes
O3 Cu2 Cu1 113.15(12) . . yes
Cu4 Cu2 Cu1 59.10(2) . . yes
O2 Cu2 Cu3 111.59(12) . . yes
O3 Cu2 Cu3 79.75(11) . . yes
Cu4 Cu2 Cu3 59.66(2) . . yes
Cu1 Cu2 Cu3 118.70(3) . . yes
O5 Cu3 O4 171.57(17) . . yes
O5 Cu3 O7 105.88(14) . 2_766 yes
O4 Cu3 O7 78.85(13) . 2_766 yes
O5 Cu3 Cu4 80.16(11) . . yes
O4 Cu3 Cu4 102.94(11) . . yes
O7 Cu3 Cu4 125.60(8) 2_766 . yes
O5 Cu3 Cu2 91.96(12) . . yes
O4 Cu3 Cu2 83.04(10) . . yes
O7 Cu3 Cu2 161.86(8) 2_766 . yes
Cu4 Cu3 Cu2 59.87(2) . . yes
O6 Cu4 O7 178.40(15) . . yes
O6 Cu4 O4 103.62(13) . 2_766 yes
O7 Cu4 O4 77.92(13) . 2_766 yes
O6 Cu4 O1 76.48(13) . 2_776 yes
O7 Cu4 O1 102.82(13) . 2_776 yes
O4 Cu4 O1 101.78(11) 2_766 2_776 yes
O6 Cu4 Cu1 94.09(11) . . yes
O7 Cu4 Cu1 84.32(10) . . yes
O4 Cu4 Cu1 159.65(9) 2_766 . yes
O1 Cu4 Cu1 72.41(8) 2_776 . yes
O6 Cu4 Cu3 83.32(11) . . yes
O7 Cu4 Cu3 97.64(11) . . yes
O4 Cu4 Cu3 71.76(9) 2_766 . yes
O1 Cu4 Cu3 156.77(8) 2_776 . yes
Cu1 Cu4 Cu3 120.99(3) . . yes
O6 Cu4 Cu2 89.76(11) . . yes
O7 Cu4 Cu2 89.61(11) . . yes
O4 Cu4 Cu2 128.38(8) 2_766 . yes
O1 Cu4 Cu2 129.83(8) 2_776 . yes
Cu1 Cu4 Cu2 60.58(2) . . yes
Cu3 Cu4 Cu2 60.47(2) . . yes
C1 O1 Cu1 120.8(3) . . yes
C1 O2 Cu2 126.9(3) . . yes
C4 O3 Cu2 126.2(3) . . yes
C4 O4 Cu3 121.9(3) . . yes
C7 O5 Cu3 127.0(3) . . yes
C7 O6 Cu4 120.9(3) . . yes
C10 O7 Cu4 119.4(3) . . yes
C10 O8 Cu1 127.4(3) . . yes
O2 C1 O1 128.1(4) . . ?
O2 C1 C2 116.9(4) . . ?
O1 C1 C2 115.0(4) . . ?
F1 C2 F2 107.8(4) . . ?
F1 C2 C3 109.0(4) . . ?
F2 C2 C3 106.5(5) . . ?
F1 C2 C1 110.0(4) . . ?
F2 C2 C1 107.3(4) . . ?
C3 C2 C1 115.9(4) . . ?
F3 C3 F4 109.6(5) . . ?
F3 C3 F5 108.3(5) . . ?
F4 C3 F5 108.0(5) . . ?
F3 C3 C2 111.2(5) . . ?
F4 C3 C2 108.9(5) . . ?
F5 C3 C2 110.8(5) . . ?
O3 C4 O4 128.3(4) . . ?
O3 C4 C5 115.8(4) . . ?
O4 C4 C5 116.0(4) . . ?
O5 C7 O6 128.1(5) . . ?
O5 C7 C8 117.5(5) . . ?
O6 C7 C8 114.3(4) . . ?
F12 C8 F11 107.6(4) . . ?
F12 C8 C9 110.3(5) . . ?
F11 C8 C9 105.8(5) . . ?
F12 C8 C7 109.0(5) . . ?
F11 C8 C7 107.3(4) . . ?
C9 C8 C7 116.5(5) . . ?
F15 C9 F14 107.9(7) . . ?
F15 C9 F13 111.3(7) . . ?
F14 C9 F13 108.0(6) . . ?
F15 C9 C8 112.7(7) . . ?
F14 C9 C8 109.1(6) . . ?
F13 C9 C8 107.7(7) . . ?
O8 C10 O7 128.5(5) . . ?
O8 C10 C11 113.3(5) . . ?
O7 C10 C11 118.1(5) . . ?
F7 C5 F6 103.8(10) . . ?
F7 C5 C6 119.9(9) . . ?
F6 C5 C6 99.9(13) . . ?
F7 C5 C4 111.2(9) . . ?
F6 C5 C4 104.0(14) . . ?
C6 C5 C4 115.1(5) . . ?
F10 C6 F8 109.8(18) . . ?
F10 C6 F9 112.7(13) . . ?
F8 C6 F9 109.6(17) . . ?
F10 C6 C5 119.5(11) . . ?
F8 C6 C5 106.3(19) . . ?
F9 C6 C5 98.1(9) . . ?
F17 C11 C12 131.9(9) . . ?
F17 C11 C10 105.9(9) . . ?
C12 C11 C10 122.1(6) . . ?
F17 C11 F16 90.5(8) . . ?
C12 C11 F16 84.1(6) . . ?
C10 C11 F16 96.0(6) . . ?
F20 F16 C11 80.9(5) . . ?
F19 C12 F18 112.6(14) . . ?
F19 C12 C11 125.0(8) . . ?
F18 C12 C11 109.2(13) . . ?
F19 C12 F20 103.1(10) . . ?
F18 C12 F20 106.7(13) . . ?
C11 C12 F20 97.3(7) . . ?
C12 F20 F16 82.6(7) . . ?

loop_
_geom_bond_atom_site_label_1
_geom_bond_atom_site_label_2
_geom_bond_distance
_geom_bond_site_symmetry_2
_geom_bond_publ_flag
Cu1 O8 1.871(3) . yes
Cu1 O1 1.900(3) . yes
Cu1 O6 2.494(3) 2_776 yes
Cu1 Cu4 2.7612(9) . yes
Cu1 Cu2 2.8031(9) . yes
Cu2 O2 1.888(3) . yes
Cu2 O3 1.889(3) . yes
Cu2 Cu4 2.7960(10) . yes
Cu2 Cu3 2.8127(9) . yes
Cu3 O5 1.870(3) . yes
Cu3 O4 1.892(3) . yes
Cu3 O7 2.545(3) 2_766 yes
Cu3 Cu4 2.7901(9) . yes
Cu4 O6 1.906(3) . yes
Cu4 O7 1.911(3) . yes
Cu4 O4 2.569(3) 2_766 yes
Cu4 O1 2.633(3) 2_776 yes
O1 C1 1.269(6) . yes
O2 C1 1.239(6) . yes
O3 C4 1.244(6) . yes
O4 C4 1.254(6) . yes
O5 C7 1.242(6) . yes
O6 C7 1.265(6) . yes
O7 C10 1.259(6) . yes
O8 C10 1.238(6) . yes
C1 C2 1.552(6) . ?
C2 F1 1.325(6) . ?
C2 F2 1.364(6) . ?
C2 C3 1.528(8) . ?
C3 F3 1.313(7) . ?
C3 F4 1.323(6) . ?
C3 F5 1.327(7) . ?
C4 C5 1.564(7) . ?
C7 C8 1.548(7) . ?
C8 F12 1.357(7) . ?
C8 F11 1.383(7) . ?
C8 C9 1.499(9) . ?
C9 F15 1.303(10) . ?
C9 F14 1.334(7) . ?
C9 F13 1.352(10) . ?
C10 C11 1.541(7) . ?
C5 F7 1.301(13) . ?
C5 F6 1.385(15) . ?
C5 C6 1.491(8) . ?
C6 F10 1.286(14) . ?
C6 F8 1.334(15) . ?
C6 F9 1.348(12) . ?
C11 F17 1.348(15) . ?
C11 C12 1.387(10) . ?
C11 F16 1.657(12) . ?
F16 F20 1.639(17) . ?
F17X F19X 1.55(2) . ?
C12 F19 1.255(12) . ?
C12 F18 1.332(12) . ?
C12 F20 1.459(12) . ?
